data_2234532
loop_
_publ_author_name
'Sornamurthy, B. M.'
'Peramaiyan, G.'
'Chakkaravarthi, G.'
'Kumar, R. Mohan'
'Manivannan, V.'

_publ_section_title
;
 Dimethylammonium 4-hydroxybenzoate
;
_journal_coeditor_code BT5869
_journal_issue 5
_journal_name_full 'Acta Crystallographica Section E'
_journal_page_first o1445
_journal_paper_doi 10.1107/S1600536812016145
_journal_volume 68
_journal_year 2012
_chemical_formula_iupac 'C2 H8 N + , C7 H5 O3 -'
_chemical_formula_moiety 'C2 H8 N + , C7 H5 O3 -'
_chemical_formula_sum 'C9 H13 N O3'
_chemical_formula_weight 183.20
_chemical_name_systematic
;
Dimethylammonium 4-hydroxybenzoate
;
_space_group_IT_number 61
_symmetry_cell_setting orthorhombic
_symmetry_space_group_name_Hall '-P 2ac 2ab'
_symmetry_space_group_name_H-M 'P b c a'
_atom_sites_solution_hydrogens geom
_atom_sites_solution_primary direct
_atom_sites_solution_secondary difmap
_audit_creation_method SHELXL-97
_cell_angle_alpha 90.00
_cell_angle_beta 90.00
_cell_angle_gamma 90.00
_cell_formula_units_Z 8
_cell_length_a 10.2980(8)
_cell_length_b 10.0586(9)
_cell_length_c 19.2595(17)
_cell_measurement_reflns_used 10382
_cell_measurement_temperature 295(2)
_cell_measurement_theta_max 28.2
_cell_measurement_theta_min 2.1
_cell_volume 1995.0(3)
_computing_cell_refinement 'SAINT (Bruker, 2004)'
_computing_data_collection 'APEX2 (Bruker, 2004)'
_computing_data_reduction 'SAINT (Bruker, 2004)'
_computing_molecular_graphics 'PLATON (Spek, 2009)'
_computing_publication_material 'SHELXL97 (Sheldrick, 2008)'
_computing_structure_refinement 'SHELXL97 (Sheldrick, 2008)'
_computing_structure_solution 'SHELXS97 (Sheldrick, 2008)'
_diffrn_ambient_temperature 295(2)
_diffrn_measured_fraction_theta_full 0.999
_diffrn_measured_fraction_theta_max 0.967
_diffrn_measurement_device_type 'Bruker Kappa APEXII'
_diffrn_measurement_method '\w and \f'
_diffrn_radiation_monochromator graphite
_diffrn_radiation_source 'fine-focus sealed tube'
_diffrn_radiation_type MoK\a
_diffrn_radiation_wavelength 0.71073
_diffrn_reflns_av_R_equivalents 0.0360
_diffrn_reflns_av_sigmaI/netI 0.0322
_diffrn_reflns_limit_h_max 12
_diffrn_reflns_limit_h_min -13
_diffrn_reflns_limit_k_max 12
_diffrn_reflns_limit_k_min -12
_diffrn_reflns_limit_l_max 23
_diffrn_reflns_limit_l_min -24
_diffrn_reflns_number 9496
_diffrn_reflns_theta_full 25.00
_diffrn_reflns_theta_max 28.28
_diffrn_reflns_theta_min 2.11
_diffrn_standards_interval_time 0
_diffrn_standards_number 0
_exptl_absorpt_coefficient_mu 0.092
_exptl_absorpt_correction_T_max 0.9873
_exptl_absorpt_correction_T_min 0.9837
_exptl_absorpt_correction_type multi-scan
_exptl_absorpt_process_details '(SADABS; Sheldrick, 1996)'
_exptl_crystal_colour colourless
_exptl_crystal_density_diffrn 1.220
_exptl_crystal_density_method 'not measured'
_exptl_crystal_description block
_exptl_crystal_F_000 784
_exptl_crystal_size_max 0.18
_exptl_crystal_size_mid 0.16
_exptl_crystal_size_min 0.14
_refine_diff_density_max 0.293
_refine_diff_density_min -0.265
_refine_ls_extinction_coef 0.051(4)
_refine_ls_extinction_expression Fc^*^=kFc[1+0.001xFc^2^\l^3^/sin(2\q)]^-1/4^
_refine_ls_extinction_method SHELXL
_refine_ls_goodness_of_fit_ref 1.037
_refine_ls_hydrogen_treatment constr
_refine_ls_matrix_type full
_refine_ls_number_parameters 122
_refine_ls_number_reflns 2394
_refine_ls_number_restraints 0
_refine_ls_restrained_S_all 1.037
_refine_ls_R_factor_all 0.0699
_refine_ls_R_factor_gt 0.0470
_refine_ls_shift/su_max 0.000
_refine_ls_shift/su_mean 0.000
_refine_ls_structure_factor_coef Fsqd
_refine_ls_weighting_details 'calc w=1/[\s^2^(Fo^2^)+(0.0681P)^2^+0.4306P] where P=(Fo^2^+2Fc^2^)/3'
_refine_ls_weighting_scheme calc
_refine_ls_wR_factor_gt 0.1251
_refine_ls_wR_factor_ref 0.1431
_reflns_number_gt 1673
_reflns_number_total 2394
_reflns_threshold_expression >2\s(I)
_cod_data_source_file bt5869.cif
_cod_data_source_block I
_cod_database_code 2234532
_cod_database_fobs_code 2234532

loop_
_symmetry_equiv_pos_as_xyz
'x, y, z'
'-x+1/2, -y, z+1/2'
'x+1/2, -y+1/2, -z'
'-x, y+1/2, -z+1/2'
'-x, -y, -z'
'x-1/2, y, -z-1/2'
'-x-1/2, y-1/2, z'
'x, -y-1/2, z-1/2'

loop_
_atom_site_type_symbol
_atom_site_label
_atom_site_fract_x
_atom_site_fract_y
_atom_site_fract_z
_atom_site_U_iso_or_equiv
_atom_site_adp_type
_atom_site_calc_flag
_atom_site_refinement_flags
_atom_site_occupancy
_atom_site_symmetry_multiplicity
C C1 1.07130(13) 0.17170(15) 0.67576(7) 0.0411(4) Uani d . 1 1
C C2 1.01976(15) 0.06187(15) 0.71025(8) 0.0454(4) Uani d . 1 1
H H2 0.9527 0.0140 0.6897 0.055 Uiso calc R 1 1
C C3 1.06624(15) 0.02280(16) 0.77417(8) 0.0489(4) Uani d . 1 1
H H3 1.0315 -0.0518 0.7959 0.059 Uiso calc R 1 1
C C4 1.16481(14) 0.09434(17) 0.80639(8) 0.0463(4) Uani d . 1 1
C C5 1.21388(15) 0.20718(16) 0.77404(8) 0.0479(4) Uani d . 1 1
H H5 1.2774 0.2579 0.7959 0.058 Uiso calc R 1 1
C C6 1.16815(14) 0.24402(15) 0.70933(8) 0.0453(4) Uani d . 1 1
H H6 1.2028 0.3187 0.6877 0.054 Uiso calc R 1 1
C C8 1.02545(14) 0.21186(16) 0.60471(8) 0.0446(4) Uani d . 1 1
C C9 1.3600(3) 0.0899(2) 0.54792(15) 0.1060(10) Uani d . 1 1
H H9A 1.4478 0.0611 0.5406 0.159 Uiso calc R 1 1
H H9B 1.3047 0.0507 0.5134 0.159 Uiso calc R 1 1
H H9C 1.3318 0.0627 0.5933 0.159 Uiso calc R 1 1
C C10 1.4471(2) 0.3010(3) 0.58929(11) 0.0863(7) Uani d . 1 1
H H10A 1.4299 0.2755 0.6364 0.129 Uiso calc R 1 1
H H10B 1.4385 0.3956 0.5848 0.129 Uiso calc R 1 1
H H10C 1.5338 0.2750 0.5770 0.129 Uiso calc R 1 1
N N1 1.35343(14) 0.23451(14) 0.54264(7) 0.0525(4) Uani d . 1 1
H H1A 1.2726 0.2616 0.5533 0.063 Uiso calc R 1 1
H H1B 1.3698 0.2589 0.4985 0.063 Uiso calc R 1 1
O O1 1.20733(12) 0.05085(14) 0.86889(6) 0.0650(4) Uani d . 1 1
H H1 1.2727 0.0922 0.8800 0.098 Uiso calc R 1 1
O O2 0.91717(11) 0.16686(14) 0.58397(6) 0.0603(4) Uani d . 1 1
O O3 1.09461(11) 0.28636(13) 0.56856(6) 0.0590(4) Uani d . 1 1

loop_
_atom_site_aniso_label
_atom_site_aniso_U_11
_atom_site_aniso_U_22
_atom_site_aniso_U_33
_atom_site_aniso_U_12
_atom_site_aniso_U_13
_atom_site_aniso_U_23
C1 0.0336(7) 0.0454(8) 0.0441(8) 0.0053(6) 0.0039(6) -0.0005(6)
C2 0.0371(8) 0.0468(9) 0.0524(9) -0.0036(6) -0.0020(6) -0.0028(7)
C3 0.0422(8) 0.0487(9) 0.0557(9) -0.0063(7) 0.0003(7) 0.0073(7)
C4 0.0363(8) 0.0561(9) 0.0465(8) 0.0000(7) 0.0001(6) 0.0050(7)
C5 0.0386(8) 0.0518(9) 0.0534(9) -0.0072(7) -0.0047(6) -0.0014(7)
C6 0.0383(8) 0.0442(8) 0.0533(9) -0.0022(6) 0.0027(6) 0.0034(6)
C8 0.0349(8) 0.0524(9) 0.0467(8) 0.0063(6) 0.0049(6) 0.0011(7)
C9 0.130(2) 0.0600(14) 0.128(2) 0.0119(14) 0.0553(19) 0.0005(14)
C10 0.0676(13) 0.125(2) 0.0665(13) -0.0039(13) -0.0052(11) -0.0110(13)
N1 0.0505(8) 0.0579(9) 0.0492(8) 0.0060(6) 0.0098(6) 0.0028(6)
O1 0.0531(7) 0.0878(10) 0.0541(7) -0.0161(6) -0.0109(5) 0.0198(6)
O2 0.0446(7) 0.0909(10) 0.0454(6) -0.0114(6) -0.0022(5) 0.0078(6)
O3 0.0462(7) 0.0713(8) 0.0596(7) -0.0017(6) 0.0014(5) 0.0190(6)

loop_
_atom_type_symbol
_atom_type_description
_atom_type_scat_dispersion_real
_atom_type_scat_dispersion_imag
_atom_type_scat_source
C C 0.0033 0.0016 'International Tables Vol C Tables 4.2.6.8 and 6.1.1.4'
H H 0.0000 0.0000 'International Tables Vol C Tables 4.2.6.8 and 6.1.1.4'
N N 0.0061 0.0033 'International Tables Vol C Tables 4.2.6.8 and 6.1.1.4'
O O 0.0106 0.0060 'International Tables Vol C Tables 4.2.6.8 and 6.1.1.4'

loop_
_geom_angle_atom_site_label_1
_geom_angle_atom_site_label_2
_geom_angle_atom_site_label_3
_geom_angle
C6 C1 C2 117.72(14)
C6 C1 C8 120.46(14)
C2 C1 C8 121.82(14)
C3 C2 C1 121.30(14)
C3 C2 H2 119.4
C1 C2 H2 119.4
C2 C3 C4 120.30(15)
C2 C3 H3 119.8
C4 C3 H3 119.8
O1 C4 C5 123.02(14)
O1 C4 C3 117.76(14)
C5 C4 C3 119.21(14)
C6 C5 C4 119.93(14)
C6 C5 H5 120.0
C4 C5 H5 120.0
C5 C6 C1 121.47(14)
C5 C6 H6 119.3
C1 C6 H6 119.3
O3 C8 O2 122.76(15)
O3 C8 C1 119.39(14)
O2 C8 C1 117.85(14)
N1 C9 H9A 109.5
N1 C9 H9B 109.5
H9A C9 H9B 109.5
N1 C9 H9C 109.5
H9A C9 H9C 109.5
H9B C9 H9C 109.5
N1 C10 H10A 109.5
N1 C10 H10B 109.5
H10A C10 H10B 109.5
N1 C10 H10C 109.5
H10A C10 H10C 109.5
H10B C10 H10C 109.5
C9 N1 C10 112.2(2)
C9 N1 H1A 109.2
C10 N1 H1A 109.2
C9 N1 H1B 109.2
C10 N1 H1B 109.2
H1A N1 H1B 107.9
C4 O1 H1 109.5

loop_
_geom_bond_atom_site_label_1
_geom_bond_atom_site_label_2
_geom_bond_distance
C1 C6 1.394(2)
C1 C2 1.394(2)
C1 C8 1.503(2)
C2 C3 1.378(2)
C2 H2 0.9300
C3 C4 1.390(2)
C3 H3 0.9300
C4 O1 1.3535(19)
C4 C5 1.390(2)
C5 C6 1.383(2)
C5 H5 0.9300
C6 H6 0.9300
C8 O3 1.2464(19)
C8 O2 1.2680(19)
C9 N1 1.460(3)
C9 H9A 0.9600
C9 H9B 0.9600
C9 H9C 0.9600
C10 N1 1.478(3)
C10 H10A 0.9600
C10 H10B 0.9600
C10 H10C 0.9600
N1 H1A 0.9000
N1 H1B 0.9000
O1 H1 0.8200

loop_
_geom_hbond_atom_site_label_D
_geom_hbond_atom_site_label_H
_geom_hbond_atom_site_label_A
_geom_hbond_site_symmetry_A
_geom_hbond_distance_DH
_geom_hbond_distance_HA
_geom_hbond_distance_DA
_geom_hbond_angle_DHA
_geom_hbond_publ_flag
N1 H1A O3 . 0.90 1.87 2.7614(18) 169 y
O1 H1 O2 6_657 0.82 1.81 2.6183(17) 171 y
N1 H1B O2 3_556 0.90 1.82 2.7131(17) 170 y

loop_
_geom_torsion_atom_site_label_1
_geom_torsion_atom_site_label_2
_geom_torsion_atom_site_label_3
_geom_torsion_atom_site_label_4
_geom_torsion
C6 C1 C2 C3 -2.5(2)
C8 C1 C2 C3 177.33(14)
C1 C2 C3 C4 1.2(2)
C2 C3 C4 O1 -179.52(15)
C2 C3 C4 C5 1.4(2)
O1 C4 C5 C6 178.38(15)
C3 C4 C5 C6 -2.5(2)
C4 C5 C6 C1 1.2(2)
C2 C1 C6 C5 1.3(2)
C8 C1 C6 C5 -178.54(14)
C6 C1 C8 O3 18.5(2)
C2 C1 C8 O3 -161.34(15)
C6 C1 C8 O2 -162.06(15)
C2 C1 C8 O2 18.2(2)

loop_
_cod_related_entry_id
_cod_related_entry_database
_cod_related_entry_code
1 ChemSpider 30657669
